data_2213721
loop_
_publ_author_name
'Cheng, Hai-Ying'
'Li, Yu-Xin'
'Wang, Xian-An'
'Li, Zheng-Ming'
'Song, Hai-Bin'

_publ_section_title
3-(Dimethoxythiophosphorylamido)-2-(2',3',4'-tri-<i>O</i>-acetyl-\b-<small>D</small>-xylopyranos-1'-ylimino)-1,3-thiazolidin-4-one
_journal_coeditor_code CI2346
_journal_issue 6
_journal_name_full 'Acta Crystallographica Section E'
_journal_page_first o2861
_journal_page_last o2862
_journal_paper_doi 10.1107/S1600536807016558
_journal_volume 63
_journal_year 2007
_chemical_formula_iupac 'C16 H24 N3 O10 P S2'
_chemical_formula_moiety 'C16 H24 N3 O10 P S2'
_chemical_formula_sum 'C16 H24 N3 O10 P S2'
_chemical_formula_weight 513.47
_chemical_name_systematic
;
3-(Dimethoxythiophosphorylamido)-2-(2',3',4'-tri-O-acetyl-\b-D-
xylopyranos-1'-ylimino)-1,3-thiazolidin-4-one
;
_space_group_IT_number 4
_symmetry_cell_setting monoclinic
_symmetry_space_group_name_Hall 'P 2yb'
_symmetry_space_group_name_H-M 'P 1 21 1'
_atom_sites_solution_hydrogens geom
_atom_sites_solution_primary direct
_atom_sites_solution_secondary difmap
_cell_angle_alpha 90.00
_cell_angle_beta 98.626(7)
_cell_angle_gamma 90.00
_cell_formula_units_Z 2
_cell_length_a 7.517(4)
_cell_length_b 6.819(3)
_cell_length_c 22.574(11)
_cell_measurement_reflns_used 3246
_cell_measurement_temperature 113(2)
_cell_measurement_theta_max 27.8
_cell_measurement_theta_min 1.8
_cell_volume 1144.0(10)
_computing_cell_refinement CrystalClear
_computing_data_collection 'CrystalClear (Rigaku/MSC, 2005)'
_computing_data_reduction CrystalClear
_computing_molecular_graphics 'SHELXTL (Bruker, 1999)'
_computing_publication_material 'CrystalStructure (Rigaku/MSC, 2005)'
_computing_structure_refinement 'SHELXL97 (Sheldrick, 1997)'
_computing_structure_solution 'SHELXS97 (Sheldrick, 1997)'
_diffrn_ambient_temperature 113(2)
_diffrn_detector_area_resol_mean 7.31
_diffrn_measured_fraction_theta_full 1.000
_diffrn_measured_fraction_theta_max 1.000
_diffrn_measurement_device_type 'Rigaku Saturn'
_diffrn_measurement_method \w
_diffrn_radiation_monochromator confocal
_diffrn_radiation_source 'Rotating anode'
_diffrn_radiation_type MoK\a
_diffrn_radiation_wavelength 0.71070
_diffrn_reflns_av_R_equivalents 0.0398
_diffrn_reflns_av_sigmaI/netI 0.0577
_diffrn_reflns_limit_h_max 9
_diffrn_reflns_limit_h_min -9
_diffrn_reflns_limit_k_max 8
_diffrn_reflns_limit_k_min -8
_diffrn_reflns_limit_l_max 29
_diffrn_reflns_limit_l_min -29
_diffrn_reflns_number 12248
_diffrn_reflns_theta_full 27.85
_diffrn_reflns_theta_max 27.85
_diffrn_reflns_theta_min 1.82
_diffrn_standards_number 0
_exptl_absorpt_coefficient_mu 0.360
_exptl_absorpt_correction_T_max 0.9581
_exptl_absorpt_correction_T_min 0.9581
_exptl_absorpt_correction_type multi-scan
_exptl_absorpt_process_details '(Jacobson, 1998)'
_exptl_crystal_colour colourless
_exptl_crystal_density_diffrn 1.490
_exptl_crystal_density_method 'not measured'
_exptl_crystal_description Prism
_exptl_crystal_F_000 536
_exptl_crystal_size_max 0.12
_exptl_crystal_size_mid 0.12
_exptl_crystal_size_min 0.12
_refine_diff_density_max 0.229
_refine_diff_density_min -0.279
_refine_ls_abs_structure_details 'Flack (1983), 2369 Friedel pairs'
_refine_ls_abs_structure_Flack 0.01(6)
_refine_ls_extinction_method none
_refine_ls_goodness_of_fit_ref 1.015
_refine_ls_hydrogen_treatment mixed
_refine_ls_matrix_type full
_refine_ls_number_parameters 299
_refine_ls_number_reflns 5317
_refine_ls_number_restraints 2
_refine_ls_restrained_S_all 1.014
_refine_ls_R_factor_all 0.0485
_refine_ls_R_factor_gt 0.0404
_refine_ls_shift/su_max 0.001
_refine_ls_shift/su_mean 0.000
_refine_ls_structure_factor_coef Fsqd
_refine_ls_weighting_details 'calc w=1/[\s^2^(Fo^2^)+(0.041P)^2^] where P=(Fo^2^+2Fc^2^)/3'
_refine_ls_weighting_scheme calc
_refine_ls_wR_factor_gt 0.0796
_refine_ls_wR_factor_ref 0.0844
_reflns_number_gt 4572
_reflns_number_total 5317
_reflns_threshold_expression I>2\s(I)
_cod_data_source_file ci2346.cif
_cod_data_source_block I
_cod_depositor_comments
;
The following automatic conversions were performed:
'_symmetry_cell_setting' value 'Monoclinic' changed to 'monoclinic'
according to '/home/saulius/struct/CIF-dictionaries/cif_core.dic'
dictionary named 'cif_core.dic' version 2.4.1 from 2010-06-29.

Automatic conversion script
Id: cif_fix_enum 1527 2010-12-29 10:47:43Z saulius 

The following automatic conversions were performed:

'_symmetry_cell_setting' value 'Monoclinic' changed to 'monoclinic'
according to /home/saulius/struct/CIF-dictionaries/cif_core.dic
dictionary named 'cif_core.dic' version 2.4.1 from 2010-06-29.

Automatic conversion script
Id: cif_fix_values 1715 2011-07-08 13:25:40Z adriana 
;
_cod_original_sg_symbol_H-M 'P 21'
_cod_database_code 2213721
_cod_database_fobs_code 2213721

loop_
_symmetry_equiv_pos_as_xyz
'x, y, z'
'-x, y+1/2, -z'

loop_
_atom_site_type_symbol
_atom_site_label
_atom_site_fract_x
_atom_site_fract_y
_atom_site_fract_z
_atom_site_U_iso_or_equiv
_atom_site_adp_type
_atom_site_calc_flag
_atom_site_refinement_flags
_atom_site_occupancy
P P1 1.27299(8) 1.00950(9) 0.41121(3) 0.02107(14) Uani d . 1
S S1 0.76207(8) 1.37077(9) 0.30835(3) 0.02099(13) Uani d . 1
S S2 1.34386(9) 1.19672(10) 0.35610(3) 0.02885(16) Uani d . 1
O O1 1.3000(3) 0.7882(3) 0.39418(8) 0.0276(4) Uani d . 1
O O2 1.3728(2) 1.0092(3) 0.47781(7) 0.0254(4) Uani d . 1
O O3 1.0379(2) 1.4066(3) 0.46618(8) 0.0301(4) Uani d . 1
O O4 0.6442(2) 0.7630(2) 0.26237(7) 0.0209(4) Uani d . 1
O O5 0.5524(3) 0.2977(3) 0.13984(9) 0.0326(4) Uani d . 1
O O6 0.5693(2) 0.6059(3) 0.10502(8) 0.0272(4) Uani d . 1
O O7 0.8927(3) 1.0823(3) 0.06911(9) 0.0457(6) Uani d . 1
O O8 0.9080(2) 0.7906(3) 0.11631(8) 0.0267(4) Uani d . 1
O O9 1.2034(2) 1.0073(3) 0.19712(9) 0.0342(4) Uani d . 1
O O10 0.9277(2) 1.1226(2) 0.20528(7) 0.0197(4) Uani d . 1
N N1 1.0612(3) 1.0299(3) 0.42213(9) 0.0230(4) Uani d D 1
H H1 1.038(4) 0.984(4) 0.4573(7) 0.035(8) Uiso d D 1
N N2 0.9539(3) 1.1789(3) 0.39393(8) 0.0193(4) Uani d . 1
N N3 0.8374(3) 0.9761(3) 0.31576(8) 0.0183(4) Uani d . 1
C C1 1.2593(4) 0.7227(4) 0.33309(12) 0.0312(6) Uani d . 1
H H1A 1.1295 0.7331 0.3197 0.047 Uiso calc R 1
H H1B 1.2970 0.5858 0.3304 0.047 Uiso calc R 1
H H1C 1.3237 0.8046 0.3076 0.047 Uiso calc R 1
C C2 1.5678(3) 0.9869(5) 0.48845(13) 0.0323(6) Uani d . 1
H H2A 1.6015 0.8676 0.4686 0.048 Uiso calc R 1
H H2B 1.6093 0.9772 0.5316 0.048 Uiso calc R 1
H H2C 1.6238 1.1009 0.4723 0.048 Uiso calc R 1
C C3 0.9513(3) 1.3632(4) 0.41845(10) 0.0228(5) Uani d . 1
C C4 0.8219(3) 1.4938(4) 0.37981(10) 0.0245(5) Uani d . 1
H H4A 0.8786 1.6221 0.3741 0.029 Uiso calc R 1
H H4B 0.7132 1.5165 0.3988 0.029 Uiso calc R 1
C C5 0.8509(3) 1.1458(3) 0.33800(10) 0.0179(5) Uani d . 1
C C6 0.7331(3) 0.9452(3) 0.25780(10) 0.0178(5) Uani d . 1
H H6 0.6448 1.0539 0.2471 0.021 Uiso calc R 1
C C7 0.5415(3) 0.7061(4) 0.20668(11) 0.0235(5) Uani d . 1
H H7A 0.4580 0.8130 0.1913 0.028 Uiso calc R 1
H H7B 0.4694 0.5880 0.2124 0.028 Uiso calc R 1
C C8 0.6690(3) 0.6627(4) 0.16199(10) 0.0205(5) Uani d . 1
H H8 0.7551 0.5566 0.1777 0.025 Uiso calc R 1
C C9 0.7709(3) 0.8482(4) 0.15154(10) 0.0208(5) Uani d . 1
H H9 0.6885 0.9486 0.1299 0.025 Uiso calc R 1
C C10 0.8616(3) 0.9265(3) 0.21165(10) 0.0179(5) Uani d . 1
H H10 0.9641 0.8388 0.2278 0.021 Uiso calc R 1
C C11 0.5240(3) 0.4131(4) 0.09965(12) 0.0266(6) Uani d . 1
C C12 0.4350(5) 0.3669(5) 0.03717(13) 0.0481(8) Uani d . 1
H H12A 0.5273 0.3414 0.0117 0.072 Uiso calc R 1
H H12B 0.3610 0.4785 0.0211 0.072 Uiso calc R 1
H H12C 0.3588 0.2507 0.0379 0.072 Uiso calc R 1
C C13 0.9619(4) 0.9255(5) 0.07871(11) 0.0341(7) Uani d . 1
C C14 1.1199(5) 0.8508(6) 0.05268(14) 0.0539(9) Uani d . 1
H H14A 1.0832 0.7380 0.0268 0.081 Uiso calc R 1
H H14B 1.2146 0.8107 0.0851 0.081 Uiso calc R 1
H H14C 1.1657 0.9546 0.0290 0.081 Uiso calc R 1
C C15 1.1032(3) 1.1417(4) 0.19986(11) 0.0245(6) Uani d . 1
C C16 1.1503(4) 1.3544(5) 0.19700(14) 0.0395(7) Uani d . 1
H H16A 1.2796 1.3679 0.1961 0.059 Uiso calc R 1
H H16B 1.1188 1.4220 0.2323 0.059 Uiso calc R 1
H H16C 1.0831 1.4126 0.1607 0.059 Uiso calc R 1

loop_
_atom_site_aniso_label
_atom_site_aniso_U_11
_atom_site_aniso_U_22
_atom_site_aniso_U_33
_atom_site_aniso_U_12
_atom_site_aniso_U_13
_atom_site_aniso_U_23
P1 0.0240(3) 0.0189(3) 0.0200(3) -0.0001(3) 0.0023(2) 0.0019(3)
S1 0.0254(3) 0.0166(3) 0.0209(3) 0.0011(3) 0.0033(2) -0.0006(2)
S2 0.0311(4) 0.0244(3) 0.0328(4) -0.0012(3) 0.0105(3) 0.0052(3)
O1 0.0369(10) 0.0226(10) 0.0224(9) 0.0028(8) 0.0018(8) 0.0008(7)
O2 0.0223(9) 0.0265(10) 0.0250(9) 0.0007(8) -0.0050(7) -0.0011(8)
O3 0.0305(9) 0.0384(12) 0.0218(9) -0.0037(9) 0.0053(7) -0.0106(8)
O4 0.0239(9) 0.0187(9) 0.0204(8) -0.0052(7) 0.0042(7) -0.0005(6)
O5 0.0337(10) 0.0231(10) 0.0419(12) -0.0035(8) 0.0080(9) -0.0034(9)
O6 0.0335(10) 0.0193(9) 0.0256(9) -0.0044(8) -0.0060(8) -0.0040(7)
O7 0.0637(15) 0.0455(14) 0.0290(11) -0.0110(12) 0.0108(10) 0.0103(10)
O8 0.0314(10) 0.0282(10) 0.0221(9) -0.0036(8) 0.0096(7) -0.0055(7)
O9 0.0229(9) 0.0353(11) 0.0467(11) 0.0011(9) 0.0127(8) -0.0067(10)
O10 0.0207(8) 0.0183(9) 0.0206(8) -0.0032(7) 0.0046(7) -0.0006(6)
N1 0.0255(10) 0.0275(12) 0.0155(10) 0.0026(10) 0.0018(8) 0.0053(9)
N2 0.0241(10) 0.0183(10) 0.0153(9) 0.0024(9) 0.0019(8) 0.0002(8)
N3 0.0190(9) 0.0198(11) 0.0163(9) 0.0000(8) 0.0036(7) 0.0015(8)
C1 0.0407(16) 0.0228(15) 0.0299(14) 0.0038(12) 0.0041(12) -0.0033(11)
C2 0.0239(13) 0.0340(16) 0.0365(15) 0.0020(12) -0.0038(11) 0.0000(13)
C3 0.0220(11) 0.0293(13) 0.0192(12) -0.0033(12) 0.0103(9) -0.0041(11)
C4 0.0260(12) 0.0226(13) 0.0265(13) 0.0005(11) 0.0088(10) -0.0053(11)
C5 0.0182(11) 0.0203(13) 0.0163(11) -0.0001(9) 0.0060(9) 0.0028(9)
C6 0.0182(11) 0.0144(11) 0.0201(11) -0.0008(9) 0.0009(9) 0.0014(9)
C7 0.0180(12) 0.0249(14) 0.0264(12) -0.0040(11) -0.0012(10) -0.0030(11)
C8 0.0229(12) 0.0202(13) 0.0172(11) -0.0017(10) -0.0014(9) -0.0030(10)
C9 0.0246(12) 0.0191(13) 0.0184(11) -0.0007(10) 0.0024(9) -0.0033(10)
C10 0.0194(11) 0.0164(12) 0.0180(11) -0.0005(9) 0.0029(9) -0.0004(9)
C11 0.0231(13) 0.0245(14) 0.0321(14) -0.0048(11) 0.0039(11) -0.0078(11)
C12 0.062(2) 0.0381(18) 0.0401(17) -0.0163(18) -0.0055(15) -0.0134(15)
C13 0.0440(17) 0.0421(19) 0.0172(13) -0.0156(15) 0.0071(12) -0.0074(12)
C14 0.057(2) 0.069(3) 0.0421(18) -0.018(2) 0.0285(15) -0.0164(18)
C15 0.0220(13) 0.0296(15) 0.0223(13) -0.0063(11) 0.0045(10) -0.0050(11)
C16 0.0351(15) 0.0300(16) 0.0571(19) -0.0155(14) 0.0196(14) -0.0078(15)

loop_
_atom_type_symbol
_atom_type_description
_atom_type_scat_dispersion_real
_atom_type_scat_dispersion_imag
_atom_type_scat_source
C C 0.0033 0.0016 'International Tables Vol C Tables 4.2.6.8 and 6.1.1.4'
H H 0.0000 0.0000 'International Tables Vol C Tables 4.2.6.8 and 6.1.1.4'
N N 0.0061 0.0033 'International Tables Vol C Tables 4.2.6.8 and 6.1.1.4'
O O 0.0106 0.0060 'International Tables Vol C Tables 4.2.6.8 and 6.1.1.4'
S S 0.1246 0.1234 'International Tables Vol C Tables 4.2.6.8 and 6.1.1.4'
P P 0.1023 0.0942 'International Tables Vol C Tables 4.2.6.8 and 6.1.1.4'

loop_
_geom_angle_atom_site_label_1
_geom_angle_atom_site_label_2
_geom_angle_atom_site_label_3
_geom_angle
O2 P1 O1 99.82(10)
O2 P1 N1 100.92(10)
O1 P1 N1 106.21(11)
O2 P1 S2 118.81(8)
O1 P1 S2 114.91(8)
N1 P1 S2 114.15(8)
C5 S1 C4 92.04(12)
C1 O1 P1 120.92(16)
C2 O2 P1 118.74(16)
C6 O4 C7 111.81(18)
C11 O6 C8 115.5(2)
C13 O8 C9 117.7(2)
C15 O10 C10 117.05(19)
N2 N1 P1 119.93(16)
N2 N1 H1 118.9(19)
P1 N1 H1 115.2(18)
C3 N2 N1 121.71(19)
C3 N2 C5 118.20(19)
N1 N2 C5 120.04(19)
C5 N3 C6 119.9(2)
O1 C1 H1A 109.5
O1 C1 H1B 109.5
H1A C1 H1B 109.5
O1 C1 H1C 109.5
H1A C1 H1C 109.5
H1B C1 H1C 109.5
O2 C2 H2A 109.5
O2 C2 H2B 109.5
H2A C2 H2B 109.5
O2 C2 H2C 109.5
H2A C2 H2C 109.5
H2B C2 H2C 109.5
O3 C3 N2 123.0(2)
O3 C3 C4 126.1(2)
N2 C3 C4 110.9(2)
C3 C4 S1 107.18(18)
C3 C4 H4A 110.3
S1 C4 H4A 110.3
C3 C4 H4B 110.3
S1 C4 H4B 110.3
H4A C4 H4B 108.5
N3 C5 N2 120.6(2)
N3 C5 S1 130.12(18)
N2 C5 S1 109.21(16)
O4 C6 N3 105.08(18)
O4 C6 C10 109.19(18)
N3 C6 C10 108.59(18)
O4 C6 H6 111.3
N3 C6 H6 111.3
C10 C6 H6 111.3
O4 C7 C8 109.01(19)
O4 C7 H7A 109.9
C8 C7 H7A 109.9
O4 C7 H7B 109.9
C8 C7 H7B 109.9
H7A C7 H7B 108.3
O6 C8 C9 107.03(19)
O6 C8 C7 110.42(19)
C9 C8 C7 108.9(2)
O6 C8 H8 110.1
C9 C8 H8 110.1
C7 C8 H8 110.1
O8 C9 C8 106.11(19)
O8 C9 C10 108.93(19)
C8 C9 C10 108.88(19)
O8 C9 H9 110.9
C8 C9 H9 110.9
C10 C9 H9 110.9
O10 C10 C9 110.61(19)
O10 C10 C6 104.66(17)
C9 C10 C6 113.11(19)
O10 C10 H10 109.4
C9 C10 H10 109.4
C6 C10 H10 109.4
O5 C11 O6 123.7(2)
O5 C11 C12 125.4(3)
O6 C11 C12 110.9(3)
C11 C12 H12A 109.5
C11 C12 H12B 109.5
H12A C12 H12B 109.5
C11 C12 H12C 109.5
H12A C12 H12C 109.5
H12B C12 H12C 109.5
O7 C13 O8 124.0(3)
O7 C13 C14 125.8(3)
O8 C13 C14 110.2(3)
C13 C14 H14A 109.5
C13 C14 H14B 109.5
H14A C14 H14B 109.5
C13 C14 H14C 109.5
H14A C14 H14C 109.5
H14B C14 H14C 109.5
O9 C15 O10 124.3(2)
O9 C15 C16 126.0(2)
O10 C15 C16 109.8(2)
C15 C16 H16A 109.5
C15 C16 H16B 109.5
H16A C16 H16B 109.5
C15 C16 H16C 109.5
H16A C16 H16C 109.5
H16B C16 H16C 109.5

loop_
_geom_bond_atom_site_label_1
_geom_bond_atom_site_label_2
_geom_bond_distance
P1 O2 1.5764(18)
P1 O1 1.578(2)
P1 N1 1.653(2)
P1 S2 1.9132(11)
S1 C5 1.765(2)
S1 C4 1.814(3)
O1 C1 1.438(3)
O2 C2 1.457(3)
O3 C3 1.209(3)
O4 C6 1.422(3)
O4 C7 1.427(3)
O5 C11 1.196(3)
O6 C11 1.359(3)
O6 C8 1.441(3)
O7 C13 1.194(4)
O8 C13 1.354(3)
O8 C9 1.448(3)
O9 C15 1.193(3)
O10 C15 1.350(3)
O10 C10 1.441(3)
N1 N2 1.391(3)
N1 H1 0.897(10)
N2 C3 1.374(3)
N2 C5 1.397(3)
N3 C5 1.259(3)
N3 C6 1.436(3)
C1 H1A 0.98
C1 H1B 0.98
C1 H1C 0.98
C2 H2A 0.98
C2 H2B 0.98
C2 H2C 0.98
C3 C4 1.499(4)
C4 H4A 0.99
C4 H4B 0.99
C6 C10 1.529(3)
C6 H6 1.00
C7 C8 1.521(3)
C7 H7A 0.99
C7 H7B 0.99
C8 C9 1.515(4)
C8 H8 1.00
C9 C10 1.521(3)
C9 H9 1.00
C10 H10 1.00
C11 C12 1.501(4)
C12 H12A 0.98
C12 H12B 0.98
C12 H12C 0.98
C13 C14 1.492(4)
C14 H14A 0.98
C14 H14B 0.98
C14 H14C 0.98
C15 C16 1.497(4)
C16 H16A 0.98
C16 H16B 0.98
C16 H16C 0.98

loop_
_geom_hbond_atom_site_label_D
_geom_hbond_atom_site_label_H
_geom_hbond_atom_site_label_A
_geom_hbond_site_symmetry_A
_geom_hbond_distance_DH
_geom_hbond_distance_HA
_geom_hbond_distance_DA
_geom_hbond_angle_DHA
N1 H1 O3 2_746 0.900(10) 1.970(10) 2.861(3) 173(3)
C1 H1B S2 1_545 0.98 2.73 3.666(3) 161
C7 H7A O9 1_455 0.99 2.35 3.250(3) 151
C14 H14A O7 2_745 0.98 2.44 3.293(4) 145

loop_
_geom_torsion_atom_site_label_1
_geom_torsion_atom_site_label_2
_geom_torsion_atom_site_label_3
_geom_torsion_atom_site_label_4
_geom_torsion
O2 P1 O1 C1 -168.66(19)
N1 P1 O1 C1 86.8(2)
S2 P1 O1 C1 -40.4(2)
O1 P1 O2 C2 69.4(2)
N1 P1 O2 C2 178.1(2)
S2 P1 O2 C2 -56.3(2)
O2 P1 N1 N2 126.30(18)
O1 P1 N1 N2 -130.00(18)
S2 P1 N1 N2 -2.3(2)
P1 N1 N2 C3 -85.9(2)
P1 N1 N2 C5 91.3(2)
N1 N2 C3 O3 -1.7(3)
C5 N2 C3 O3 -178.9(2)
N1 N2 C3 C4 -178.78(19)
C5 N2 C3 C4 4.0(3)
O3 C3 C4 S1 169.9(2)
N2 C3 C4 S1 -13.1(2)
C5 S1 C4 C3 14.67(18)
C6 N3 C5 N2 -179.05(19)
C6 N3 C5 S1 -1.4(3)
C3 N2 C5 N3 -174.4(2)
N1 N2 C5 N3 8.3(3)
C3 N2 C5 S1 7.5(2)
N1 N2 C5 S1 -169.77(16)
C4 S1 C5 N3 169.3(2)
C4 S1 C5 N2 -12.85(17)
C7 O4 C6 N3 -176.84(18)
C7 O4 C6 C10 -60.5(2)
C5 N3 C6 O4 -141.5(2)
C5 N3 C6 C10 101.8(2)
C6 O4 C7 C8 66.6(2)
C11 O6 C8 C9 156.8(2)
C11 O6 C8 C7 -84.8(3)
O4 C7 C8 O6 -179.66(19)
O4 C7 C8 C9 -62.4(3)
C13 O8 C9 C8 150.6(2)
C13 O8 C9 C10 -92.3(2)
O6 C8 C9 O8 -69.2(2)
C7 C8 C9 O8 171.43(18)
O6 C8 C9 C10 173.72(18)
C7 C8 C9 C10 54.3(2)
C15 O10 C10 C9 -97.3(2)
C15 O10 C10 C6 140.52(19)
O8 C9 C10 O10 76.8(2)
C8 C9 C10 O10 -167.87(18)
O8 C9 C10 C6 -166.14(19)
C8 C9 C10 C6 -50.8(3)
O4 C6 C10 O10 173.39(17)
N3 C6 C10 O10 -72.6(2)
O4 C6 C10 C9 52.9(3)
N3 C6 C10 C9 166.97(19)
C8 O6 C11 O5 4.8(4)
C8 O6 C11 C12 -175.1(2)
C9 O8 C13 O7 -6.7(4)
C9 O8 C13 C14 172.2(2)
C10 O10 C15 O9 3.8(3)
C10 O10 C15 C16 -177.0(2)

loop_
_cod_related_entry_id
_cod_related_entry_database
_cod_related_entry_code
1 ChemSpider 30655243
